data_4069866
loop_
_publ_author_name
'Jiang, Yanfeng'
'Blacque, Olivier'
'Fox, Thomas'
'Frech, Christian M.'
'Berke, Heinz'

_publ_section_title
;
 From Alkynes to Carbenes Mediated by [Re(Br)(H)(NO)(PR3)2] (R = Cy,iPr)
 Complexes
;
_journal_issue 16
_journal_name_full Organometallics
_journal_page_first 4670
_journal_paper_doi 10.1021/om900459x
_journal_volume 28
_journal_year 2009
_chemical_formula_moiety 'C44 H83 Br N O P2 Re Si'
_chemical_formula_sum 'C44 H83 Br N O P2 Re Si'
_chemical_formula_weight 998.25
_chemical_name_systematic
;
(Z)-triethylsilylvinyl mono-nitrosyl bis-tricyclohexylphosphine rhenium bromide
;
_space_group_IT_number 2
_symmetry_cell_setting triclinic
_symmetry_space_group_name_Hall '-P 1'
_symmetry_space_group_name_H-M 'P -1'
_atom_sites_solution_hydrogens geom
_atom_sites_solution_primary direct
_atom_sites_solution_secondary difmap
_audit_conform_dict_location ftp://ftp.iucr.org/pub/cif_core.dic
_audit_conform_dict_name cif_core.dic
_audit_conform_dict_version 2.3
_audit_creation_date 2008-08-20T09:09:47-00:00
_audit_creation_method 'WinGX routine CIF_UPDATE'
_cell_angle_alpha 69.6730(10)
_cell_angle_beta 88.2980(10)
_cell_angle_gamma 70.4110(10)
_cell_formula_units_Z 2
_cell_length_a 12.73590(10)
_cell_length_b 12.8512(2)
_cell_length_c 16.2393(2)
_cell_measurement_reflns_used 34286
_cell_measurement_temperature 183(2)
_cell_measurement_theta_max 34.5155
_cell_measurement_theta_min 2.2667
_cell_volume 2336.78(6)
_computing_cell_refinement ' CrysAlisPro Software, Oxford Diffraction Ltd., Version 1.171.32'
_computing_data_collection ' CrysAlisPro Software, Oxford Diffraction Ltd., Version 1.171.32'
_computing_data_reduction ' CrysAlisPro Software, Oxford Diffraction Ltd., Version 1.171.32'
_computing_molecular_graphics
; ORTEP-3 for Windows, Version 1.08.
  Farrugia, L. J. (1997). J. Appl. Cryst. 30, 565.
;
_computing_publication_material
; WinGX - An integrated system of Windows programs for the solution,
 refinment and analysis of single crystal X-ray diffraction data,
 Version 1.70.01.
 Farrugia, L. J. (1999). J. Appl. Cryst. 32, 837-838.
 SHELXL97. Program for crystal structure refinement.
 Sheldrick, G.M. (2008). Acta Cryst. A64, 112-122.
 PLATON for Windows, Version 1.12.
 Spek, A. L. (2003). J. Appl. Cryst. 36, 7-13.
;
_computing_structure_refinement
; SHELXL97. Program for crystal structure refinement.
  Sheldrick, G.M. (2008). Acta Cryst. A64, 112-122.
;
_computing_structure_solution
; SHELXS97. Program for Crystal Structure solution.
  Sheldrick, G.M. (2008). Acta Cryst. A64, 112-122.
;
_diffrn_ambient_temperature 183(2)
_diffrn_detector_area_resol_mean 10.4498
_diffrn_measured_fraction_theta_full 0.999
_diffrn_measured_fraction_theta_max 0.999
_diffrn_measurement_device_type
; Oxford Diffraction (2007). Oxford Diffraction Ltd.,
        Xcalibur CCD system
;
_diffrn_measurement_method 'omega and phi scans'
_diffrn_radiation_monochromator graphite
_diffrn_radiation_type MoK\a
_diffrn_radiation_wavelength 0.71073
_diffrn_reflns_av_R_equivalents 0.0287
_diffrn_reflns_av_unetI/netI 0.0377
_diffrn_reflns_limit_h_max 18
_diffrn_reflns_limit_h_min -19
_diffrn_reflns_limit_k_max 19
_diffrn_reflns_limit_k_min -19
_diffrn_reflns_limit_l_max 24
_diffrn_reflns_limit_l_min -24
_diffrn_reflns_number 58570
_diffrn_reflns_theta_full 32.58
_diffrn_reflns_theta_max 32.58
_diffrn_reflns_theta_min 2.27
_diffrn_standards_decay_% 0
_diffrn_standards_interval_count 50
_diffrn_standards_interval_time 60
_diffrn_standards_number 2
_exptl_absorpt_coefficient_mu 3.581
_exptl_absorpt_correction_T_max 1
_exptl_absorpt_correction_T_min 0.779
_exptl_absorpt_correction_type multi-scan
_exptl_absorpt_process_details
;
        CrysAlis Software system, Oxford Diffraction Ltd.,
        Version 1.171.32.
        Empirical absorption correction using spherical harmonics,
 implemented in SCALE3 ABSPACK scaling algorithm.
;
_exptl_crystal_colour green
_exptl_crystal_density_diffrn 1.419
_exptl_crystal_density_method 'not measured'
_exptl_crystal_description prism
_exptl_crystal_F_000 1032
_exptl_crystal_size_max 0.28
_exptl_crystal_size_mid 0.17
_exptl_crystal_size_min 0.11
_refine_diff_density_max 1.676
_refine_diff_density_min -1.728
_refine_diff_density_rms 0.109
_refine_ls_extinction_method none
_refine_ls_goodness_of_fit_ref 1.042
_refine_ls_hydrogen_treatment constr
_refine_ls_matrix_type full
_refine_ls_number_parameters 461
_refine_ls_number_reflns 17017
_refine_ls_number_restraints 21
_refine_ls_restrained_S_all 1.051
_refine_ls_R_factor_all 0.0382
_refine_ls_R_factor_gt 0.0294
_refine_ls_shift/su_max 0.002
_refine_ls_shift/su_mean 0
_refine_ls_structure_factor_coef Fsqd
_refine_ls_weighting_details 'w=1/[\s^2^(Fo^2^)+(0.0465P)^2^] where P=(Fo^2^+2Fc^2^)/3'
_refine_ls_weighting_scheme calc
_refine_ls_wR_factor_gt 0.0766
_refine_ls_wR_factor_ref 0.0782
_reflns_number_gt 14378
_reflns_number_total 17017
_reflns_threshold_expression >2sigma(I)
_cod_data_source_file om900459x_si_001.cif
_cod_data_source_block 5a
_cod_original_cell_volume 2336.79(6)
_cod_database_code 4069866

loop_
_symmetry_equiv_pos_as_xyz
'x, y, z'
'-x, -y, -z'

loop_
_atom_site_label
_atom_site_type_symbol
_atom_site_fract_x
_atom_site_fract_y
_atom_site_fract_z
_atom_site_U_iso_or_equiv
_atom_site_adp_type
_atom_site_occupancy
_atom_site_symmetry_multiplicity
_atom_site_calc_flag
_atom_site_refinement_flags
_atom_site_disorder_assembly
_atom_site_disorder_group
C1 C 0.6395(2) 1.0292(2) 0.73837(17) 0.0252(5) Uani 1 1 d . . .
H1 H 0.609 1.0689 0.6799 0.03 Uiso 1 1 calc R . .
C2 C 0.5665(2) 1.0656(3) 0.79203(19) 0.0339(6) Uani 1 1 d . A .
H2 H 0.5908 1.0367 0.8518 0.041 Uiso 1 1 calc R . .
C3A C 0.3741(6) 1.1924(7) 0.6427(4) 0.0663(19) Uiso 0.615(5) 1 d PD A 1
H3A1 H 0.381 1.2659 0.6033 0.08 Uiso 0.615(5) 1 calc PR A 1
H3A2 H 0.4246 1.129 0.6261 0.08 Uiso 0.615(5) 1 calc PR A 1
C4A C 0.2555(8) 1.1972(10) 0.6277(7) 0.096(3) Uiso 0.615(5) 1 d PD A 1
H4A1 H 0.2358 1.1475 0.6806 0.143 Uiso 0.615(5) 1 calc PR A 1
H4A2 H 0.2504 1.17 0.5804 0.143 Uiso 0.615(5) 1 calc PR A 1
H4A3 H 0.205 1.2772 0.6128 0.143 Uiso 0.615(5) 1 calc PR A 1
C5A C 0.3992(5) 1.3136(5) 0.7679(4) 0.0557(16) Uiso 0.615(5) 1 d PD A 1
H5A1 H 0.32 1.3601 0.7561 0.067 Uiso 0.615(5) 1 calc PR A 1
H5A2 H 0.4221 1.2995 0.8284 0.067 Uiso 0.615(5) 1 calc PR A 1
C6A C 0.4638(6) 1.3851(7) 0.7062(5) 0.0630(19) Uiso 0.615(5) 1 d PD A 1
H6A1 H 0.539 1.3591 0.7325 0.094 Uiso 0.615(5) 1 calc PR A 1
H6A2 H 0.4274 1.4676 0.6967 0.094 Uiso 0.615(5) 1 calc PR A 1
H6A3 H 0.4655 1.3736 0.6508 0.094 Uiso 0.615(5) 1 calc PR A 1
C7A C 0.3227(4) 1.1052(5) 0.8341(3) 0.0429(13) Uiso 0.615(5) 1 d PD A 1
H7A1 H 0.2465 1.1593 0.8138 0.052 Uiso 0.615(5) 1 calc PR A 1
H7A2 H 0.3277 1.0313 0.828 0.052 Uiso 0.615(5) 1 calc PR A 1
C8A C 0.3429(6) 1.0822(6) 0.9305(4) 0.0545(16) Uiso 0.615(5) 1 d PD A 1
H8A1 H 0.4199 1.0345 0.9508 0.082 Uiso 0.615(5) 1 calc PR A 1
H8A2 H 0.2955 1.0413 0.9631 0.082 Uiso 0.615(5) 1 calc PR A 1
H8A3 H 0.3261 1.156 0.9391 0.082 Uiso 0.615(5) 1 calc PR A 1
C3B C 0.3597(8) 1.1304(9) 0.6716(6) 0.053(2) Uiso 0.385(5) 1 d PD A 2
H3B1 H 0.416 1.1089 0.6331 0.063 Uiso 0.385(5) 1 calc PR A 2
H3B2 H 0.3363 1.0631 0.7008 0.063 Uiso 0.385(5) 1 calc PR A 2
C4B C 0.2540(8) 1.2419(9) 0.6142(7) 0.046(2) Uiso 0.385(5) 1 d PD A 2
H4B1 H 0.1863 1.2342 0.6389 0.07 Uiso 0.385(5) 1 calc PR A 2
H4B2 H 0.2511 1.2446 0.5545 0.07 Uiso 0.385(5) 1 calc PR A 2
H4B3 H 0.2614 1.3134 0.615 0.07 Uiso 0.385(5) 1 calc PR A 2
C5B C 0.4223(10) 1.3227(7) 0.6903(6) 0.065(3) Uiso 0.385(5) 1 d PD A 2
H5B1 H 0.4698 1.3171 0.6431 0.078 Uiso 0.385(5) 1 calc PR A 2
H5B2 H 0.347 1.3723 0.6631 0.078 Uiso 0.385(5) 1 calc PR A 2
C6B C 0.4638(9) 1.3869(10) 0.7430(7) 0.054(3) Uiso 0.385(5) 1 d PD A 2
H6B1 H 0.4856 1.3352 0.8035 0.081 Uiso 0.385(5) 1 calc PR A 2
H6B2 H 0.4042 1.458 0.7403 0.081 Uiso 0.385(5) 1 calc PR A 2
H6B3 H 0.5268 1.4063 0.7173 0.081 Uiso 0.385(5) 1 calc PR A 2
C7B C 0.3345(9) 1.1782(10) 0.8489(6) 0.064(3) Uiso 0.385(5) 1 d PD A 2
H7B1 H 0.3701 1.2008 0.8886 0.077 Uiso 0.385(5) 1 calc PR A 2
H7B2 H 0.2618 1.239 0.8259 0.077 Uiso 0.385(5) 1 calc PR A 2
C8B C 0.3196(12) 1.0678(11) 0.8972(9) 0.079(4) Uiso 0.385(5) 1 d PD A 2
H8B1 H 0.2634 1.0583 0.8652 0.119 Uiso 0.385(5) 1 calc PR A 2
H8B2 H 0.2963 1.0675 0.954 0.119 Uiso 0.385(5) 1 calc PR A 2
H8B3 H 0.389 1.0039 0.9046 0.119 Uiso 0.385(5) 1 calc PR A 2
C9 C 0.6566(2) 0.7395(2) 0.68051(17) 0.0263(5) Uani 1 1 d . . .
H9 H 0.704 0.7477 0.6317 0.032 Uiso 1 1 calc R . .
C10 C 0.6357(3) 0.6237(3) 0.69408(19) 0.0339(6) Uani 1 1 d . . .
H10A H 0.7048 0.557 0.7174 0.041 Uiso 1 1 calc R . .
H10B H 0.5811 0.6142 0.7363 0.041 Uiso 1 1 calc R . .
C11 C 0.5929(3) 0.6264(3) 0.6067(2) 0.0418(7) Uani 1 1 d . . .
H11A H 0.5774 0.5544 0.616 0.05 Uiso 1 1 calc R . .
H11B H 0.6501 0.6298 0.566 0.05 Uiso 1 1 calc R . .
C12 C 0.4867(3) 0.7332(3) 0.5667(2) 0.0475(8) Uani 1 1 d . . .
H12A H 0.427 0.7244 0.604 0.057 Uiso 1 1 calc R . .
H12B H 0.4641 0.736 0.5092 0.057 Uiso 1 1 calc R . .
C13 C 0.5030(3) 0.8498(3) 0.55664(19) 0.0418(7) Uani 1 1 d . . .
H13A H 0.555 0.8645 0.5129 0.05 Uiso 1 1 calc R . .
H13B H 0.432 0.9144 0.5359 0.05 Uiso 1 1 calc R . .
C14 C 0.5481(2) 0.8461(3) 0.64437(18) 0.0324(6) Uani 1 1 d . . .
H14A H 0.4929 0.84 0.6865 0.039 Uiso 1 1 calc R . .
H14B H 0.5626 0.9185 0.6355 0.039 Uiso 1 1 calc R . .
C15 C 0.8660(2) 0.6100(2) 0.79080(17) 0.0270(5) Uani 1 1 d . . .
H15 H 0.8435 0.5404 0.8165 0.032 Uiso 1 1 calc R . .
C16 C 0.9506(3) 0.6038(3) 0.8599(3) 0.0479(8) Uani 1 1 d . . .
H16A H 0.9767 0.6702 0.8361 0.057 Uiso 1 1 calc R . .
H16B H 0.914 0.6093 0.9122 0.057 Uiso 1 1 calc R . .
C17 C 1.0494(3) 0.4895(4) 0.8845(3) 0.0710(13) Uani 1 1 d . . .
H17A H 1.024 0.4233 0.9127 0.085 Uiso 1 1 calc R . .
H17B H 1.1027 0.4886 0.9264 0.085 Uiso 1 1 calc R . .
C18 C 1.1065(3) 0.4757(4) 0.8032(4) 0.0852(17) Uani 1 1 d . . .
H18A H 1.1396 0.5365 0.7791 0.102 Uiso 1 1 calc R . .
H18B H 1.1662 0.3993 0.8201 0.102 Uiso 1 1 calc R . .
C19 C 1.0239(3) 0.4852(3) 0.7334(3) 0.0535(9) Uani 1 1 d . . .
H19A H 1.0614 0.4817 0.681 0.064 Uiso 1 1 calc R . .
H19B H 0.9981 0.4184 0.7551 0.064 Uiso 1 1 calc R . .
C20 C 0.9241(3) 0.5989(3) 0.7091(2) 0.0434(7) Uani 1 1 d . . .
H20A H 0.8715 0.6 0.6666 0.052 Uiso 1 1 calc R . .
H20B H 0.9487 0.6659 0.6821 0.052 Uiso 1 1 calc R . .
C21 C 0.6720(2) 0.7042(2) 0.87723(16) 0.0255(5) Uani 1 1 d . . .
H21 H 0.7068 0.73 0.9159 0.031 Uiso 1 1 calc R . .
C22 C 0.6904(2) 0.5739(2) 0.92958(18) 0.0316(5) Uani 1 1 d . . .
H22A H 0.6533 0.5438 0.8966 0.038 Uiso 1 1 calc R . .
H22B H 0.7699 0.5282 0.9384 0.038 Uiso 1 1 calc R . .
C23 C 0.6439(3) 0.5604(3) 1.01872(19) 0.0389(7) Uani 1 1 d . . .
H23A H 0.6533 0.4779 1.0501 0.047 Uiso 1 1 calc R . .
H23B H 0.686 0.5838 1.0535 0.047 Uiso 1 1 calc R . .
C24 C 0.5207(2) 0.6349(3) 1.0092(2) 0.0405(7) Uani 1 1 d . . .
H24A H 0.4771 0.6052 0.981 0.049 Uiso 1 1 calc R . .
H24B H 0.4958 0.6287 1.0672 0.049 Uiso 1 1 calc R . .
C25 C 0.5011(2) 0.7635(3) 0.95463(19) 0.0376(6) Uani 1 1 d . . .
H25A H 0.4214 0.808 0.9456 0.045 Uiso 1 1 calc R . .
H25B H 0.5369 0.7959 0.9866 0.045 Uiso 1 1 calc R . .
C26 C 0.5471(2) 0.7775(2) 0.86586(17) 0.0296(5) Uani 1 1 d . . .
H26A H 0.5362 0.8602 0.8339 0.036 Uiso 1 1 calc R . .
H26B H 0.5066 0.7521 0.8315 0.036 Uiso 1 1 calc R . .
C27 C 0.8721(2) 1.1749(2) 0.61597(16) 0.0264(5) Uani 1 1 d . . .
H27 H 0.8714 1.1388 0.5719 0.032 Uiso 1 1 calc R . .
C28 C 0.7552(3) 1.2655(3) 0.6026(2) 0.0428(7) Uani 1 1 d . . .
H28A H 0.7491 1.3052 0.6446 0.051 Uiso 1 1 calc R . .
H28B H 0.701 1.2254 0.6141 0.051 Uiso 1 1 calc R . .
C29 C 0.7283(3) 1.3570(3) 0.5095(2) 0.0506(9) Uani 1 1 d . . .
H29A H 0.7236 1.3189 0.4683 0.061 Uiso 1 1 calc R . .
H29B H 0.6557 1.4169 0.5053 0.061 Uiso 1 1 calc R . .
C30 C 0.8152(3) 1.4161(3) 0.4837(2) 0.0522(9) Uani 1 1 d . . .
H30A H 0.7975 1.4695 0.4227 0.063 Uiso 1 1 calc R . .
H30B H 0.8142 1.4621 0.5203 0.063 Uiso 1 1 calc R . .
C31 C 0.9300(3) 1.3243(3) 0.4950(2) 0.0575(10) Uani 1 1 d . . .
H31A H 0.9851 1.3632 0.481 0.069 Uiso 1 1 calc R . .
H31B H 0.9326 1.284 0.454 0.069 Uiso 1 1 calc R . .
C32 C 0.9600(3) 1.2329(4) 0.5895(2) 0.0569(10) Uani 1 1 d . . .
H32A H 1.0323 1.1729 0.5932 0.068 Uiso 1 1 calc R . .
H32B H 0.9656 1.2717 0.6301 0.068 Uiso 1 1 calc R . .
C33 C 1.05286(19) 0.9677(2) 0.72873(16) 0.0244(5) Uani 1 1 d . . .
H33 H 1.0915 1.0246 0.7196 0.029 Uiso 1 1 calc R . .
C34 C 1.0826(2) 0.9148(3) 0.6562(2) 0.0462(8) Uani 1 1 d . . .
H34A H 1.0448 0.8587 0.6626 0.055 Uiso 1 1 calc R . .
H34B H 1.0565 0.9773 0.5989 0.055 Uiso 1 1 calc R . .
C35 C 1.2086(3) 0.8526(4) 0.6609(2) 0.0558(10) Uani 1 1 d . . .
H35A H 1.2242 0.8168 0.6162 0.067 Uiso 1 1 calc R . .
H35B H 1.2455 0.9105 0.6483 0.067 Uiso 1 1 calc R . .
C36 C 1.2554(3) 0.7588(3) 0.7499(2) 0.0477(8) Uani 1 1 d . . .
H36A H 1.3362 0.7255 0.7515 0.057 Uiso 1 1 calc R . .
H36B H 1.2257 0.6956 0.7596 0.057 Uiso 1 1 calc R . .
C37 C 1.2261(2) 0.8088(3) 0.8224(2) 0.0412(7) Uani 1 1 d . . .
H37A H 1.2639 0.8647 0.817 0.049 Uiso 1 1 calc R . .
H37B H 1.2524 0.7453 0.8792 0.049 Uiso 1 1 calc R . .
C38 C 1.0998(2) 0.8709(3) 0.81845(19) 0.0367(6) Uani 1 1 d . . .
H38A H 1.0627 0.8133 0.8301 0.044 Uiso 1 1 calc R . .
H38B H 1.0844 0.9054 0.8639 0.044 Uiso 1 1 calc R . .
C39 C 0.8962(2) 1.1042(2) 0.81620(17) 0.0263(5) Uani 1 1 d . . .
H39 H 0.9195 1.0321 0.869 0.032 Uiso 1 1 calc R . .
C40 C 0.9798(3) 1.1650(3) 0.8194(2) 0.0378(6) Uani 1 1 d . . .
H40A H 1.0541 1.1161 0.8131 0.045 Uiso 1 1 calc R . .
H40B H 0.9597 1.2402 0.7707 0.045 Uiso 1 1 calc R . .
C41 C 0.9811(3) 1.1855(3) 0.9057(2) 0.0452(8) Uani 1 1 d . . .
H41A H 1.0316 1.228 0.9048 0.054 Uiso 1 1 calc R . .
H41B H 1.0091 1.1098 0.9539 0.054 Uiso 1 1 calc R . .
C42 C 0.8647(3) 1.2560(3) 0.9217(2) 0.0417(7) Uani 1 1 d . . .
H42A H 0.8678 1.2638 0.9788 0.05 Uiso 1 1 calc R . .
H42B H 0.8395 1.3347 0.8769 0.05 Uiso 1 1 calc R . .
C43 C 0.7821(3) 1.1943(4) 0.9189(2) 0.0532(9) Uani 1 1 d . . .
H43A H 0.7078 1.2421 0.9263 0.064 Uiso 1 1 calc R . .
H43B H 0.8036 1.1185 0.9671 0.064 Uiso 1 1 calc R . .
C44 C 0.7800(2) 1.1755(3) 0.8311(2) 0.0447(8) Uani 1 1 d . . .
H44A H 0.7288 1.134 0.8312 0.054 Uiso 1 1 calc R . .
H44B H 0.753 1.2516 0.7833 0.054 Uiso 1 1 calc R . .
N1 N 0.82332(19) 0.8724(2) 0.85983(16) 0.0328(5) Uani 1 1 d . . .
O1 O 0.85327(15) 0.83563(16) 0.92900(11) 0.0290(4) Uani 1 1 d . . .
Si1 Si 0.42087(6) 1.16925(8) 0.75639(6) 0.03562(17) Uani 1 1 d D . .
P1 P 0.73854(5) 0.74151(5) 0.77154(4) 0.02116(11) Uani 1 1 d . . .
P2 P 0.90080(5) 1.05029(6) 0.72305(4) 0.02080(11) Uani 1 1 d . . .
Br1 Br 0.80830(2) 0.93367(3) 0.583701(17) 0.03257(6) Uani 1 1 d . . .
Re1 Re 0.795858(7) 0.914398(8) 0.745055(5) 0.01843(3) Uani 1 1 d . . .

loop_
_atom_site_aniso_label
_atom_site_aniso_U_11
_atom_site_aniso_U_22
_atom_site_aniso_U_33
_atom_site_aniso_U_23
_atom_site_aniso_U_13
_atom_site_aniso_U_12
C1 0.0232(11) 0.0238(12) 0.0313(12) -0.0108(9) 0.0033(9) -0.0104(10)
C2 0.0272(13) 0.0368(15) 0.0385(14) -0.0154(12) 0.0035(11) -0.0103(12)
C9 0.0235(12) 0.0280(12) 0.0325(12) -0.0145(10) 0.0032(9) -0.0116(10)
C10 0.0358(15) 0.0317(14) 0.0428(15) -0.0174(12) 0.0045(12) -0.0181(12)
C11 0.0467(18) 0.0517(19) 0.0480(17) -0.0311(15) 0.0101(14) -0.0296(16)
C12 0.0435(18) 0.075(2) 0.0431(17) -0.0329(17) 0.0036(13) -0.0320(18)
C13 0.0346(15) 0.054(2) 0.0358(15) -0.0167(14) -0.0063(12) -0.0130(14)
C14 0.0298(13) 0.0342(14) 0.0345(13) -0.0144(11) -0.0017(10) -0.0099(11)
C15 0.0211(11) 0.0226(12) 0.0357(13) -0.0087(10) 0.0038(9) -0.0075(9)
C16 0.0260(15) 0.0400(18) 0.077(2) -0.0265(17) -0.0121(15) -0.0039(13)
C17 0.0348(19) 0.058(3) 0.108(3) -0.037(2) -0.029(2) 0.0098(17)
C18 0.0259(18) 0.064(3) 0.160(5) -0.053(3) -0.003(2) 0.0059(18)
C19 0.0438(19) 0.0321(16) 0.075(2) -0.0178(16) 0.0279(17) -0.0046(14)
C20 0.0413(17) 0.0289(14) 0.0504(17) -0.0099(13) 0.0213(14) -0.0062(13)
C21 0.0231(11) 0.0275(12) 0.0282(11) -0.0098(10) 0.0054(9) -0.0118(10)
C22 0.0288(13) 0.0269(13) 0.0345(13) -0.0045(10) 0.0035(10) -0.0108(11)
C23 0.0369(15) 0.0399(16) 0.0345(14) -0.0037(12) 0.0042(12) -0.0167(13)
C24 0.0332(15) 0.0478(18) 0.0387(15) -0.0095(13) 0.0120(12) -0.0188(14)
C25 0.0306(14) 0.0451(17) 0.0398(15) -0.0182(13) 0.0142(11) -0.0143(13)
C26 0.0252(12) 0.0297(13) 0.0329(13) -0.0095(10) 0.0081(10) -0.0104(10)
C27 0.0238(12) 0.0260(12) 0.0280(12) -0.0075(9) 0.0026(9) -0.0094(10)
C28 0.0322(15) 0.0352(16) 0.0455(17) -0.0009(13) 0.0085(13) -0.0070(13)
C29 0.0374(17) 0.0358(17) 0.057(2) 0.0054(15) -0.0077(15) -0.0080(14)
C30 0.055(2) 0.0380(18) 0.0470(18) 0.0035(14) 0.0053(16) -0.0156(16)
C31 0.046(2) 0.059(2) 0.0458(18) 0.0091(16) 0.0113(15) -0.0209(18)
C32 0.0385(18) 0.059(2) 0.054(2) 0.0131(17) -0.0032(15) -0.0273(17)
C33 0.0185(11) 0.0259(12) 0.0306(12) -0.0116(10) 0.0027(9) -0.0084(9)
C34 0.0259(14) 0.064(2) 0.0456(17) -0.0322(16) 0.0004(12) 0.0017(14)
C35 0.0274(15) 0.078(3) 0.056(2) -0.038(2) 0.0060(14) 0.0034(16)
C36 0.0254(14) 0.0433(18) 0.071(2) -0.0260(17) 0.0034(14) -0.0011(13)
C37 0.0303(15) 0.0345(16) 0.0449(16) -0.0052(13) -0.0059(12) -0.0028(12)
C38 0.0321(14) 0.0318(14) 0.0382(14) -0.0082(12) 0.0047(11) -0.0059(12)
C39 0.0281(12) 0.0263(12) 0.0296(12) -0.0128(10) 0.0038(9) -0.0128(10)
C40 0.0365(15) 0.0449(17) 0.0520(17) -0.0322(14) 0.0101(13) -0.0237(14)
C41 0.055(2) 0.0429(18) 0.0475(17) -0.0242(15) -0.0078(15) -0.0196(16)
C42 0.065(2) 0.0365(16) 0.0326(14) -0.0187(12) 0.0078(14) -0.0218(15)
C43 0.060(2) 0.068(2) 0.057(2) -0.0437(19) 0.0302(17) -0.0331(19)
C44 0.0304(15) 0.064(2) 0.061(2) -0.0473(18) 0.0135(13) -0.0166(14)
N1 0.0300(12) 0.0308(12) 0.0447(13) -0.0153(10) 0.0069(10) -0.0178(10)
O1 0.0321(10) 0.0268(9) 0.0239(8) 0.0072(7) -0.0159(7) -0.0204(8)
Si1 0.0230(4) 0.0369(4) 0.0434(4) -0.0180(4) 0.0018(3) -0.0021(3)
P1 0.0179(3) 0.0210(3) 0.0258(3) -0.0087(2) 0.0025(2) -0.0080(2)
P2 0.0178(3) 0.0225(3) 0.0248(3) -0.0102(2) 0.0036(2) -0.0088(2)
Br1 0.03749(14) 0.03784(15) 0.02683(12) -0.01317(10) 0.00506(10) -0.01701(12)
Re1 0.01601(4) 0.02023(5) 0.02062(4) -0.00820(3) 0.00185(3) -0.00730(3)

loop_
_atom_type_symbol
_atom_type_description
_atom_type_scat_dispersion_real
_atom_type_scat_dispersion_imag
_atom_type_scat_source
C C 0.0033 0.0016 'International Tables Vol C Tables 4.2.6.8 and 6.1.1.4'
H H 0 0 'International Tables Vol C Tables 4.2.6.8 and 6.1.1.4'
N N 0.0061 0.0033 'International Tables Vol C Tables 4.2.6.8 and 6.1.1.4'
O O 0.0106 0.006 'International Tables Vol C Tables 4.2.6.8 and 6.1.1.4'
Si Si 0.0817 0.0704 'International Tables Vol C Tables 4.2.6.8 and 6.1.1.4'
P P 0.1023 0.0942 'International Tables Vol C Tables 4.2.6.8 and 6.1.1.4'
Br Br -0.2901 2.4595 'International Tables Vol C Tables 4.2.6.8 and 6.1.1.4'
Re Re -1.0185 7.231 'International Tables Vol C Tables 4.2.6.8 and 6.1.1.4'

loop_
_geom_angle_atom_site_label_1
_geom_angle_atom_site_label_2
_geom_angle_atom_site_label_3
_geom_angle
C2 C1 Re1 139.5(2)
C2 C1 H1 110.2
Re1 C1 H1 110.2
C1 C2 Si1 124.9(2)
C1 C2 H2 117.5
Si1 C2 H2 117.5
C4A C3A Si1 116.0(6)
C4A C3A H3A1 108.3
Si1 C3A H3A1 108.3
C4A C3A H3A2 108.3
Si1 C3A H3A2 108.3
H3A1 C3A H3A2 107.4
C6A C5A Si1 113.8(5)
C6A C5A H5A1 108.8
Si1 C5A H5A1 108.8
C6A C5A H5A2 108.8
Si1 C5A H5A2 108.8
H5A1 C5A H5A2 107.7
C8A C7A Si1 117.3(4)
C8A C7A H7A1 108
Si1 C7A H7A1 108
C8A C7A H7A2 108
Si1 C7A H7A2 108
H7A1 C7A H7A2 107.2
C4B C3B Si1 109.6(6)
C4B C3B H3B1 109.7
Si1 C3B H3B1 109.7
C4B C3B H3B2 109.7
Si1 C3B H3B2 109.7
H3B1 C3B H3B2 108.2
C3B C4B H4B1 109.5
C3B C4B H4B2 109.5
H4B1 C4B H4B2 109.5
C3B C4B H4B3 109.5
H4B1 C4B H4B3 109.5
H4B2 C4B H4B3 109.5
C6B C5B Si1 116.4(7)
C6B C5B H5B1 108.2
Si1 C5B H5B1 108.2
C6B C5B H5B2 108.2
Si1 C5B H5B2 108.2
H5B1 C5B H5B2 107.3
C5B C6B H6B1 109.5
C5B C6B H6B2 109.5
H6B1 C6B H6B2 109.5
C5B C6B H6B3 109.5
H6B1 C6B H6B3 109.5
H6B2 C6B H6B3 109.5
C8B C7B Si1 112.1(8)
C8B C7B H7B1 109.2
Si1 C7B H7B1 109.2
C8B C7B H7B2 109.2
Si1 C7B H7B2 109.2
H7B1 C7B H7B2 107.9
C7B C8B H8B1 109.5
C7B C8B H8B2 109.5
H8B1 C8B H8B2 109.5
C7B C8B H8B3 109.5
H8B1 C8B H8B3 109.5
H8B2 C8B H8B3 109.5
C14 C9 C10 110.6(2)
C14 C9 P1 114.77(18)
C10 C9 P1 116.78(19)
C14 C9 H9 104.4
C10 C9 H9 104.4
P1 C9 H9 104.4
C11 C10 C9 109.8(2)
C11 C10 H10A 109.7
C9 C10 H10A 109.7
C11 C10 H10B 109.7
C9 C10 H10B 109.7
H10A C10 H10B 108.2
C10 C11 C12 110.8(3)
C10 C11 H11A 109.5
C12 C11 H11A 109.5
C10 C11 H11B 109.5
C12 C11 H11B 109.5
H11A C11 H11B 108.1
C11 C12 C13 112.3(2)
C11 C12 H12A 109.2
C13 C12 H12A 109.2
C11 C12 H12B 109.2
C13 C12 H12B 109.2
H12A C12 H12B 107.9
C14 C13 C12 111.3(3)
C14 C13 H13A 109.4
C12 C13 H13A 109.4
C14 C13 H13B 109.4
C12 C13 H13B 109.4
H13A C13 H13B 108
C13 C14 C9 109.7(2)
C13 C14 H14A 109.7
C9 C14 H14A 109.7
C13 C14 H14B 109.7
C9 C14 H14B 109.7
H14A C14 H14B 108.2
C20 C15 C16 109.5(2)
C20 C15 P1 115.98(19)
C16 C15 P1 110.05(19)
C20 C15 H15 106.9
C16 C15 H15 106.9
P1 C15 H15 106.9
C17 C16 C15 110.8(3)
C17 C16 H16A 109.5
C15 C16 H16A 109.5
C17 C16 H16B 109.5
C15 C16 H16B 109.5
H16A C16 H16B 108.1
C16 C17 C18 111.0(4)
C16 C17 H17A 109.4
C18 C17 H17A 109.4
C16 C17 H17B 109.4
C18 C17 H17B 109.4
H17A C17 H17B 108
C19 C18 C17 111.1(3)
C19 C18 H18A 109.4
C17 C18 H18A 109.4
C19 C18 H18B 109.4
C17 C18 H18B 109.4
H18A C18 H18B 108
C20 C19 C18 112.0(3)
C20 C19 H19A 109.2
C18 C19 H19A 109.2
C20 C19 H19B 109.2
C18 C19 H19B 109.2
H19A C19 H19B 107.9
C19 C20 C15 110.6(3)
C19 C20 H20A 109.5
C15 C20 H20A 109.5
C19 C20 H20B 109.5
C15 C20 H20B 109.5
H20A C20 H20B 108.1
C22 C21 C26 109.9(2)
C22 C21 P1 118.18(18)
C26 C21 P1 112.18(17)
C22 C21 H21 105.1
C26 C21 H21 105.1
P1 C21 H21 105.1
C23 C22 C21 110.2(2)
C23 C22 H22A 109.6
C21 C22 H22A 109.6
C23 C22 H22B 109.6
C21 C22 H22B 109.6
H22A C22 H22B 108.1
C24 C23 C22 112.0(2)
C24 C23 H23A 109.2
C22 C23 H23A 109.2
C24 C23 H23B 109.2
C22 C23 H23B 109.2
H23A C23 H23B 107.9
C25 C24 C23 110.9(2)
C25 C24 H24A 109.5
C23 C24 H24A 109.5
C25 C24 H24B 109.5
C23 C24 H24B 109.5
H24A C24 H24B 108.1
C26 C25 C24 111.7(2)
C26 C25 H25A 109.3
C24 C25 H25A 109.3
C26 C25 H25B 109.3
C24 C25 H25B 109.3
H25A C25 H25B 107.9
C25 C26 C21 110.8(2)
C25 C26 H26A 109.5
C21 C26 H26A 109.5
C25 C26 H26B 109.5
C21 C26 H26B 109.5
H26A C26 H26B 108.1
C32 C27 C28 111.9(3)
C32 C27 P2 117.54(19)
C28 C27 P2 113.00(18)
C32 C27 H27 104.2
C28 C27 H27 104.2
P2 C27 H27 104.2
C27 C28 C29 111.8(3)
C27 C28 H28A 109.3
C29 C28 H28A 109.3
C27 C28 H28B 109.3
C29 C28 H28B 109.3
H28A C28 H28B 107.9
C30 C29 C28 112.5(3)
C30 C29 H29A 109.1
C28 C29 H29A 109.1
C30 C29 H29B 109.1
C28 C29 H29B 109.1
H29A C29 H29B 107.8
C31 C30 C29 110.2(3)
C31 C30 H30A 109.6
C29 C30 H30A 109.6
C31 C30 H30B 109.6
C29 C30 H30B 109.6
H30A C30 H30B 108.1
C30 C31 C32 111.9(3)
C30 C31 H31A 109.2
C32 C31 H31A 109.2
C30 C31 H31B 109.2
C32 C31 H31B 109.2
H31A C31 H31B 107.9
C27 C32 C31 110.9(3)
C27 C32 H32A 109.5
C31 C32 H32A 109.5
C27 C32 H32B 109.5
C31 C32 H32B 109.5
H32A C32 H32B 108
C38 C33 C34 109.5(2)
C38 C33 P2 112.88(17)
C34 C33 P2 113.07(18)
C38 C33 H33 107
C34 C33 H33 107
P2 C33 H33 107
C35 C34 C33 111.3(3)
C35 C34 H34A 109.4
C33 C34 H34A 109.4
C35 C34 H34B 109.4
C33 C34 H34B 109.4
H34A C34 H34B 108
C36 C35 C34 112.1(3)
C36 C35 H35A 109.2
C34 C35 H35A 109.2
C36 C35 H35B 109.2
C34 C35 H35B 109.2
H35A C35 H35B 107.9
C35 C36 C37 111.1(3)
C35 C36 H36A 109.4
C37 C36 H36A 109.4
C35 C36 H36B 109.4
C37 C36 H36B 109.4
H36A C36 H36B 108
C36 C37 C38 111.6(3)
C36 C37 H37A 109.3
C38 C37 H37A 109.3
C36 C37 H37B 109.3
C38 C37 H37B 109.3
H37A C37 H37B 108
C33 C38 C37 111.6(2)
C33 C38 H38A 109.3
C37 C38 H38A 109.3
C33 C38 H38B 109.3
C37 C38 H38B 109.3
H38A C38 H38B 108
C44 C39 C40 110.7(2)
C44 C39 P2 115.07(18)
C40 C39 P2 116.27(18)
C44 C39 H39 104.4
C40 C39 H39 104.4
P2 C39 H39 104.4
C41 C40 C39 110.8(3)
C41 C40 H40A 109.5
C39 C40 H40A 109.5
C41 C40 H40B 109.5
C39 C40 H40B 109.5
H40A C40 H40B 108.1
C40 C41 C42 111.8(3)
C40 C41 H41A 109.3
C42 C41 H41A 109.3
C40 C41 H41B 109.3
C42 C41 H41B 109.3
H41A C41 H41B 107.9
C43 C42 C41 110.5(3)
C43 C42 H42A 109.6
C41 C42 H42A 109.6
C43 C42 H42B 109.6
C41 C42 H42B 109.6
H42A C42 H42B 108.1
C42 C43 C44 110.5(3)
C42 C43 H43A 109.5
C44 C43 H43A 109.5
C42 C43 H43B 109.5
C44 C43 H43B 109.5
H43A C43 H43B 108.1
C39 C44 C43 110.8(3)
C39 C44 H44A 109.5
C43 C44 H44A 109.5
C39 C44 H44B 109.5
C43 C44 H44B 109.5
H44A C44 H44B 108.1
O1 N1 Re1 170.2(2)
C7B Si1 C2 113.6(4)
C3A Si1 C2 112.6(2)
C3A Si1 C5A 110.2(3)
C2 Si1 C5A 112.3(2)
C7B Si1 C3B 114.0(5)
C2 Si1 C3B 108.2(3)
C7B Si1 C5B 108.5(5)
C2 Si1 C5B 109.3(4)
C3B Si1 C5B 102.5(4)
C3A Si1 C7A 107.8(3)
C2 Si1 C7A 108.8(2)
C5A Si1 C7A 104.7(3)
C9 P1 C15 102.71(12)
C9 P1 C21 111.20(12)
C15 P1 C21 103.25(11)
C9 P1 Re1 117.84(9)
C15 P1 Re1 108.33(8)
C21 P1 Re1 112.00(8)
C27 P2 C33 103.55(11)
C27 P2 C39 110.46(12)
C33 P2 C39 101.48(11)
C27 P2 Re1 117.62(8)
C33 P2 Re1 109.55(8)
C39 P2 Re1 112.54(8)
N1 Re1 C1 94.80(11)
N1 Re1 P1 89.17(7)
C1 Re1 P1 95.38(7)
N1 Re1 P2 88.82(7)
C1 Re1 P2 99.06(7)
P1 Re1 P2 165.53(2)
N1 Re1 Br1 164.56(8)
C1 Re1 Br1 100.63(7)
P1 Re1 Br1 88.661(16)
P2 Re1 Br1 89.466(15)

loop_
_geom_bond_atom_site_label_1
_geom_bond_atom_site_label_2
_geom_bond_distance
C1 C2 1.337(4)
C1 Re1 2.021(2)
C1 H1 0.93
C2 Si1 1.850(3)
C2 H2 0.93
C3A C4A 1.514(10)
C3A Si1 1.849(5)
C3A H3A1 0.97
C3A H3A2 0.97
C4A H4A1 0.96
C4A H4A2 0.96
C4A H4A3 0.96
C5A C6A 1.530(8)
C5A Si1 1.856(5)
C5A H5A1 0.97
C5A H5A2 0.97
C6A H6A1 0.96
C6A H6A2 0.96
C6A H6A3 0.96
C7A C8A 1.501(7)
C7A Si1 1.925(5)
C7A H7A1 0.97
C7A H7A2 0.97
C8A H8A1 0.96
C8A H8A2 0.96
C8A H8A3 0.96
C3B C4B 1.608(11)
C3B Si1 1.886(6)
C3B H3B1 0.97
C3B H3B2 0.97
C4B H4B1 0.96
C4B H4B2 0.96
C4B H4B3 0.96
C5B C6B 1.582(12)
C5B Si1 1.895(7)
C5B H5B1 0.97
C5B H5B2 0.97
C6B H6B1 0.96
C6B H6B2 0.96
C6B H6B3 0.96
C7B C8B 1.435(13)
C7B Si1 1.848(7)
C7B H7B1 0.97
C7B H7B2 0.97
C8B H8B1 0.96
C8B H8B2 0.96
C8B H8B3 0.96
C9 C14 1.534(4)
C9 C10 1.539(4)
C9 P1 1.847(3)
C9 H9 0.98
C10 C11 1.521(4)
C10 H10A 0.97
C10 H10B 0.97
C11 C12 1.525(5)
C11 H11A 0.97
C11 H11B 0.97
C12 C13 1.533(5)
C12 H12A 0.97
C12 H12B 0.97
C13 C14 1.532(4)
C13 H13A 0.97
C13 H13B 0.97
C14 H14A 0.97
C14 H14B 0.97
C15 C20 1.526(4)
C15 C16 1.542(4)
C15 P1 1.848(3)
C15 H15 0.98
C16 C17 1.511(5)
C16 H16A 0.97
C16 H16B 0.97
C17 C18 1.524(7)
C17 H17A 0.97
C17 H17B 0.97
C18 C19 1.515(6)
C18 H18A 0.97
C18 H18B 0.97
C19 C20 1.514(4)
C19 H19A 0.97
C19 H19B 0.97
C20 H20A 0.97
C20 H20B 0.97
C21 C22 1.529(4)
C21 C26 1.531(4)
C21 P1 1.873(2)
C21 H21 0.98
C22 C23 1.523(4)
C22 H22A 0.97
C22 H22B 0.97
C23 C24 1.519(4)
C23 H23A 0.97
C23 H23B 0.97
C24 C25 1.516(4)
C24 H24A 0.97
C24 H24B 0.97
C25 C26 1.514(4)
C25 H25A 0.97
C25 H25B 0.97
C26 H26A 0.97
C26 H26B 0.97
C27 C32 1.517(4)
C27 C28 1.517(4)
C27 P2 1.853(2)
C27 H27 0.98
C28 C29 1.521(4)
C28 H28A 0.97
C28 H28B 0.97
C29 C30 1.514(5)
C29 H29A 0.97
C29 H29B 0.97
C30 C31 1.507(5)
C30 H30A 0.97
C30 H30B 0.97
C31 C32 1.537(4)
C31 H31A 0.97
C31 H31B 0.97
C32 H32A 0.97
C32 H32B 0.97
C33 C38 1.523(4)
C33 C34 1.533(4)
C33 P2 1.857(2)
C33 H33 0.98
C34 C35 1.525(4)
C34 H34A 0.97
C34 H34B 0.97
C35 C36 1.502(5)
C35 H35A 0.97
C35 H35B 0.97
C36 C37 1.509(5)
C36 H36A 0.97
C36 H36B 0.97
C37 C38 1.529(4)
C37 H37A 0.97
C37 H37B 0.97
C38 H38A 0.97
C38 H38B 0.97
C39 C44 1.520(4)
C39 C40 1.529(4)
C39 P2 1.862(2)
C39 H39 0.98
C40 C41 1.514(4)
C40 H40A 0.97
C40 H40B 0.97
C41 C42 1.525(5)
C41 H41A 0.97
C41 H41B 0.97
C42 C43 1.525(5)
C42 H42A 0.97
C42 H42B 0.97
C43 C44 1.529(4)
C43 H43A 0.97
C43 H43B 0.97
C44 H44A 0.97
C44 H44B 0.97
N1 O1 1.080(3)
N1 Re1 1.761(2)
P1 Re1 2.4616(6)
P2 Re1 2.4632(6)
Br1 Re1 2.5501(3)
